data_7700237
loop_
_publ_author_name
'Miao, Hao'
'Li, Hong-Qing'
'Shen, Fu-Xing'
'Wei, Hai-Yan'
'Wang, Bao-Lin'
'Wang, Xin-Yi'

_publ_section_title
;
 A family of lanthanide complexes with a bis-tridentate nitronyl nitroxide
 radical: syntheses, structures and magnetic properties.
;
_journal_issue 27
_journal_name_full 'Dalton transactions (Cambridge, England : 2003)'
_journal_page_first 10337
_journal_page_last 10345
_journal_paper_doi 10.1039/c9dt01397k
_journal_volume 48
_journal_year 2019
_chemical_formula_sum 'C36 H24 F18 Ho N6 O8'
_chemical_formula_weight 1175.54
_space_group_crystal_system monoclinic
_space_group_IT_number 14
_space_group_name_Hall '-P 2yn'
_space_group_name_H-M_alt 'P 1 21/n 1'
_symmetry_space_group_name_Hall '-P 2yn'
_symmetry_space_group_name_H-M 'P 1 21/n 1'
_atom_sites_solution_hydrogens geom
_audit_creation_method SHELXL-2018/3
_audit_update_record
;
2019-05-14 deposited with the CCDC.    2019-06-10 downloaded from the CCDC.
;
_cell_angle_alpha 90
_cell_angle_beta 90.604(2)
_cell_angle_gamma 90
_cell_formula_units_Z 4
_cell_length_a 11.9256(9)
_cell_length_b 21.3080(14)
_cell_length_c 16.6280(11)
_cell_measurement_reflns_used 9852
_cell_measurement_temperature 296(2)
_cell_measurement_theta_max 27.0426
_cell_measurement_theta_min 2.63
_cell_volume 4225.1(5)
_computing_cell_refinement 'Bruker SAINT'
_computing_data_collection 'Bruker APEX2'
_computing_data_reduction 'Bruker SAINT'
_computing_molecular_graphics Diamond
_computing_publication_material 'Bruker SHELXTL'
_computing_structure_refinement 'SHELXL-2018/3 (Sheldrick, 2018)'
_computing_structure_solution 'SHELXT 2014/4 (Sheldrick, 2014)'
_diffrn_ambient_temperature 296(2)
_diffrn_measured_fraction_theta_full 0.995
_diffrn_measured_fraction_theta_max 0.995
_diffrn_measurement_device_type 'Bruker APEX-II CCD'
_diffrn_measurement_method '\f and \w scans'
_diffrn_radiation_type MoK\a
_diffrn_radiation_wavelength 0.71073
_diffrn_reflns_av_R_equivalents 0.0337
_diffrn_reflns_av_unetI/netI 0.0343
_diffrn_reflns_Laue_measured_fraction_full 0.995
_diffrn_reflns_Laue_measured_fraction_max 0.995
_diffrn_reflns_limit_h_max 15
_diffrn_reflns_limit_h_min -13
_diffrn_reflns_limit_k_max 27
_diffrn_reflns_limit_k_min -27
_diffrn_reflns_limit_l_max 19
_diffrn_reflns_limit_l_min -21
_diffrn_reflns_number 34858
_diffrn_reflns_point_group_measured_fraction_full 0.995
_diffrn_reflns_point_group_measured_fraction_max 0.995
_diffrn_reflns_theta_full 25.242
_diffrn_reflns_theta_max 27.428
_diffrn_reflns_theta_min 2.299
_diffrn_source '\f and \w scans'
_exptl_absorpt_coefficient_mu 2.010
_exptl_absorpt_correction_T_max 0.786
_exptl_absorpt_correction_T_min 0.747
_exptl_absorpt_correction_type multi-scan
_exptl_absorpt_process_details 'Higashi, T. (1995)'
_exptl_crystal_colour violet
_exptl_crystal_density_diffrn 1.848
_exptl_crystal_description block
_exptl_crystal_F_000 2300
_exptl_crystal_size_max 0.150
_exptl_crystal_size_mid 0.130
_exptl_crystal_size_min 0.120
_refine_diff_density_max 0.966
_refine_diff_density_min -1.218
_refine_diff_density_rms 0.099
_refine_ls_extinction_method none
_refine_ls_goodness_of_fit_ref 1.095
_refine_ls_hydrogen_treatment constr
_refine_ls_matrix_type full
_refine_ls_number_parameters 677
_refine_ls_number_reflns 9604
_refine_ls_number_restraints 802
_refine_ls_restrained_S_all 1.059
_refine_ls_R_factor_all 0.0349
_refine_ls_R_factor_gt 0.0278
_refine_ls_shift/su_max 0.030
_refine_ls_shift/su_mean 0.001
_refine_ls_structure_factor_coef Fsqd
_refine_ls_weighting_details 'w=1/[\s^2^(Fo^2^)+(0.0287P)^2^+4.8056P] where P=(Fo^2^+2Fc^2^)/3'
_refine_ls_weighting_scheme calc
_refine_ls_wR_factor_gt 0.0666
_refine_ls_wR_factor_ref 0.0701
_reflns_Friedel_coverage 0.000
_reflns_number_gt 8412
_reflns_number_total 9604
_reflns_threshold_expression 'I > 2\s(I)'
_cod_data_source_file c9dt01397k2.cif
_cod_data_source_block 4Ho
_cod_depositor_comments
;
The following automatic conversions were performed:

'_exptl_absorpt_correction_type' value 'multi-Scan' changed to
'multi-scan' according to
/home/data/users/saulius/crontab/automatic-downloads/rss-feeds/RSC/lib/dictionaries/cif_core.dic
dictionary named 'cif_core.dic' version 2.4.2 from 2011-04-26.

Automatic conversion script
Id: cif_fix_values 4973 2017-02-22 13:04:09Z antanas 

 Adding full bibliography for 7700232--7700242.cif.
;
_cod_database_code 7700237
_shelx_shelxl_version_number 2018/3
_shelx_space_group_comment
;
The symmetry employed for this shelxl refinement is uniquely defined
by the following loop, which should always be used as a source of
symmetry information in preference to the above space-group names.
They are only intended as comments.
;
_shelx_estimated_absorpt_t_min 0.752
_shelx_estimated_absorpt_t_max 0.794

loop_
_space_group_symop_operation_xyz
'x, y, z'
'-x+1/2, y+1/2, -z+1/2'
'-x, -y, -z'
'x-1/2, -y-1/2, z-1/2'

loop_
_atom_site_label
_atom_site_type_symbol
_atom_site_fract_x
_atom_site_fract_y
_atom_site_fract_z
_atom_site_U_iso_or_equiv
_atom_site_adp_type
_atom_site_occupancy
_atom_site_site_symmetry_order
_atom_site_calc_flag
_atom_site_refinement_flags_posn
_atom_site_refinement_flags_adp
_atom_site_refinement_flags_occupancy
_atom_site_disorder_assembly
_atom_site_disorder_group
Ho01 Ho 0.69326(2) 0.63993(2) 0.74775(2) 0.01529(4) Uani 1 1 d . . . . .
O6 O 0.68620(17) 0.53552(8) 0.79481(11) 0.0212(4) Uani 1 1 d . . . . .
O3 O 0.84406(17) 0.71165(8) 0.73603(11) 0.0205(4) Uani 1 1 d . . . . .
O4 O 0.83194(16) 0.58607(8) 0.67750(10) 0.0196(4) Uani 1 1 d . . . . .
F16 F 1.08779(17) 0.56154(10) 0.58350(12) 0.0421(5) Uani 1 1 d . . . . .
O1 O 0.50258(17) 0.61866(8) 0.77316(11) 0.0215(4) Uani 1 1 d . . . . .
O7 O 0.65110(18) 0.67312(9) 0.87948(11) 0.0254(4) Uani 1 1 d . . . . .
O5 O 0.84338(18) 0.62284(9) 0.84433(11) 0.0230(4) Uani 1 1 d . . . . .
O8 O 0.59673(17) 0.73621(8) 0.73829(11) 0.0221(4) Uani 1 1 d . . . . .
F7 F 1.0342(2) 0.64367(9) 0.91729(15) 0.0475(6) Uani 1 1 d . . . . .
F9 F 1.05560(17) 0.54606(9) 0.94319(12) 0.0406(5) Uani 1 1 d . . . . .
F5 F 0.6717(2) 0.68903(11) 1.03656(11) 0.0511(6) Uani 1 1 d . . . . .
F13 F 1.0183(2) 0.77036(11) 0.81600(12) 0.0535(6) Uani 1 1 d . . . . .
F14 F 0.9904(2) 0.80947(9) 0.69923(16) 0.0612(7) Uani 1 1 d . . . . .
N6 N 0.6957(2) 0.67808(10) 0.60026(12) 0.0206(5) Uani 1 1 d . . . . .
F17 F 0.92457(19) 0.55215(11) 0.53064(11) 0.0494(6) Uani 1 1 d . . . . .
F18 F 0.9744(2) 0.49380(9) 0.62926(14) 0.0545(6) Uani 1 1 d . . . . .
N3 N 0.59716(19) 0.57033(10) 0.63721(12) 0.0170(4) Uani 1 1 d . . . . .
F8 F 0.9414(2) 0.60068(13) 1.01227(12) 0.0598(7) Uani 1 1 d . . . . .
F15 F 1.12778(19) 0.74910(11) 0.72061(15) 0.0555(6) Uani 1 1 d . . . . .
O2 O 0.3812(2) 0.41808(10) 0.70755(13) 0.0349(5) Uani 1 1 d . . . . .
N1 N 0.44985(19) 0.56561(10) 0.77162(12) 0.0175(4) Uani 1 1 d . . . . .
N2 N 0.3931(2) 0.47069(10) 0.74131(13) 0.0217(5) Uani 1 1 d . . . . .
F3 F 0.5062(14) 0.8373(6) 0.6751(6) 0.064(2) Uani 0.857(9) 1 d . U P A 1
N4 N 0.5508(2) 0.46317(10) 0.61340(13) 0.0207(5) Uani 1 1 d . . . . .
F6 F 0.4979(2) 0.67158(14) 1.01665(13) 0.0687(8) Uani 1 1 d . . . . .
C28 C 0.9440(2) 0.70328(12) 0.71712(14) 0.0195(5) Uani 1 1 d . . . . .
F1 F 0.3706(3) 0.8059(2) 0.7425(3) 0.0566(10) Uani 0.857(9) 1 d . U P A 1
C5 C 0.6863(2) 0.63573(12) 0.54057(15) 0.0187(5) Uani 1 1 d . . . . .
C3 C 0.6574(2) 0.51983(12) 0.51700(15) 0.0210(5) Uani 1 1 d . . . . .
H3A H 0.692703 0.521447 0.467443 0.025 Uiso 1 1 calc R U . . .
C4 C 0.6476(2) 0.57271(12) 0.56489(14) 0.0180(5) Uani 1 1 d . . . . .
F4 F 0.5572(3) 0.76530(12) 1.03510(13) 0.0782(10) Uani 1 1 d . . . . .
C35 C 0.8833(2) 0.57731(13) 0.87993(15) 0.0217(5) Uani 1 1 d . . . . .
C29 C 0.9926(3) 0.65230(12) 0.67807(15) 0.0226(5) Uani 1 1 d . . . . .
H29A H 1.068369 0.653527 0.665633 0.027 Uiso 1 1 calc R U . . .
C33 C 0.7516(3) 0.49950(12) 0.83213(17) 0.0250(6) Uani 1 1 d . . . . .
N5 N 0.6566(2) 0.40495(11) 0.42729(14) 0.0271(5) Uani 1 1 d . . . . .
C1 C 0.5450(2) 0.51643(12) 0.65418(14) 0.0177(5) Uani 1 1 d . . . . .
C30 C 0.9293(2) 0.59936(12) 0.65728(14) 0.0192(5) Uani 1 1 d . . . . .
C2 C 0.6122(2) 0.46421(12) 0.54613(15) 0.0209(5) Uani 1 1 d . . . . .
F11 F 0.7668(4) 0.39502(14) 0.8836(3) 0.0786(17) Uani 0.857(9) 1 d D U P A 1
C15 C 0.4672(2) 0.51705(11) 0.72267(14) 0.0183(5) Uani 1 1 d . . . . .
C27 C 1.0208(3) 0.75889(13) 0.73824(17) 0.0277(6) Uani 1 1 d . . . . .
C9 C 0.7215(3) 0.73717(13) 0.58092(16) 0.0258(6) Uani 1 1 d . . . . .
H9A H 0.727831 0.766774 0.621812 0.031 Uiso 1 1 calc R U . . .
C17 C 0.3080(3) 0.49315(13) 0.80119(16) 0.0233(6) Uani 1 1 d . . . . .
F12 F 0.6079(3) 0.42331(14) 0.8391(4) 0.0812(16) Uani 0.857(9) 1 d D U P A 1
C6 C 0.7026(3) 0.65141(14) 0.46017(16) 0.0272(6) Uani 1 1 d . . . . .
H6A H 0.695227 0.621256 0.420029 0.033 Uiso 1 1 calc R U . . .
C36 C 0.9803(3) 0.59227(14) 0.93833(17) 0.0292(6) Uani 1 1 d . . . . .
C34 C 0.8481(3) 0.51467(14) 0.8748(2) 0.0335(7) Uani 1 1 d . . . . .
H34A H 0.889614 0.483275 0.900056 0.040 Uiso 1 1 calc R U . . .
C21 C 0.2966(3) 0.60802(15) 0.8531(2) 0.0352(7) Uani 1 1 d . . . . .
H21A H 0.244629 0.598803 0.895174 0.053 Uiso 1 1 calc R U . . .
H21B H 0.343406 0.642587 0.869043 0.053 Uiso 1 1 calc R U . . .
H21C H 0.255925 0.618860 0.804914 0.053 Uiso 1 1 calc R U . . .
F2 F 0.4800(6) 0.8766(2) 0.7904(4) 0.082(2) Uani 0.857(9) 1 d . U P A 1
F10 F 0.7388(6) 0.40591(18) 0.7593(2) 0.0881(17) Uani 0.857(9) 1 d D U P A 1
C16 C 0.3688(3) 0.55092(13) 0.83745(15) 0.0229(6) Uani 1 1 d . . . . .
C25 C 0.5485(3) 0.77132(13) 0.78609(17) 0.0259(6) Uani 1 1 d . . . . .
C31 C 0.9808(3) 0.55113(14) 0.59985(17) 0.0271(6) Uani 1 1 d . . . . .
C24 C 0.5447(3) 0.76655(15) 0.86982(18) 0.0350(7) Uani 1 1 d . . . . .
H24A H 0.507276 0.797008 0.899288 0.042 Uiso 1 1 calc R U . . .
C19 C 0.2040(3) 0.50920(17) 0.75175(19) 0.0362(7) Uani 1 1 d . . . . .
H19A H 0.146150 0.523940 0.786755 0.054 Uiso 1 1 calc R U . . .
H19B H 0.221829 0.541372 0.713544 0.054 Uiso 1 1 calc R U . . .
H19C H 0.178290 0.472439 0.723737 0.054 Uiso 1 1 calc R U . . .
C7 C 0.7298(3) 0.71266(14) 0.44127(17) 0.0317(7) Uani 1 1 d . . . . .
H7A H 0.741722 0.724345 0.388150 0.038 Uiso 1 1 calc R U . . .
C23 C 0.5961(3) 0.71690(13) 0.90939(16) 0.0272(6) Uani 1 1 d . . . . .
C8 C 0.7391(3) 0.75611(14) 0.50220(17) 0.0300(7) Uani 1 1 d . . . . .
H8A H 0.757029 0.797626 0.490786 0.036 Uiso 1 1 calc R U . . .
C14 C 0.6243(3) 0.40310(13) 0.50418(16) 0.0243(6) Uani 1 1 d . . . . .
C20 C 0.4411(3) 0.53661(17) 0.91180(17) 0.0369(8) Uani 1 1 d . . . . .
H20A H 0.393574 0.526788 0.956280 0.055 Uiso 1 1 calc R U . . .
H20B H 0.489001 0.501475 0.900851 0.055 Uiso 1 1 calc R U . . .
H20C H 0.486205 0.572594 0.924888 0.055 Uiso 1 1 calc R U . . .
C32 C 0.7169(3) 0.43046(14) 0.8292(2) 0.0381(8) Uani 1 1 d . . . . .
C18 C 0.2835(3) 0.44059(15) 0.86037(19) 0.0374(8) Uani 1 1 d . . . . .
H18A H 0.229329 0.454712 0.898633 0.056 Uiso 1 1 calc R U . . .
H18B H 0.254304 0.404931 0.831752 0.056 Uiso 1 1 calc R U . . .
H18C H 0.351429 0.428964 0.888059 0.056 Uiso 1 1 calc R U . . .
C12 C 0.6640(3) 0.34980(15) 0.39009(19) 0.0341(7) Uani 1 1 d . . . . .
H12A H 0.684841 0.349838 0.336343 0.041 Uiso 1 1 calc R U . . .
C11 C 0.6432(3) 0.29312(16) 0.4254(2) 0.0428(8) Uani 1 1 d . . . . .
H11A H 0.650852 0.256039 0.396503 0.051 Uiso 1 1 calc R U . . .
C22 C 0.5807(3) 0.71156(16) 1.00052(18) 0.0390(8) Uani 1 1 d . . . . .
C13 C 0.6006(4) 0.34825(15) 0.5453(2) 0.0442(9) Uani 1 1 d . . . . .
H13A H 0.578355 0.349187 0.598760 0.053 Uiso 1 1 calc R U . . .
C26 C 0.4793(3) 0.82457(15) 0.7481(2) 0.0383(8) Uani 1 1 d . . . . .
C10 C 0.6109(4) 0.29194(17) 0.5044(3) 0.0555(12) Uani 1 1 d . . . . .
H10A H 0.596214 0.254048 0.529979 0.067 Uiso 1 1 calc R U . . .
F12A F 0.8014(14) 0.3915(8) 0.8354(15) 0.050(4) Uani 0.143(9) 1 d D U P A 2
F11A F 0.664(2) 0.4157(8) 0.7658(15) 0.069(7) Uani 0.143(9) 1 d D U P A 2
F10A F 0.651(2) 0.4164(9) 0.8908(16) 0.077(7) Uani 0.143(9) 1 d D U P A 2
F3A F 0.380(2) 0.8308(13) 0.7709(18) 0.063(6) Uani 0.143(9) 1 d . U P A 2
F1A F 0.531(3) 0.8789(13) 0.773(2) 0.058(6) Uani 0.143(9) 1 d . U P A 2
F2A F 0.511(8) 0.828(4) 0.665(3) 0.050(7) Uani 0.143(9) 1 d . U P A 2

loop_
_atom_site_aniso_label
_atom_site_aniso_U_11
_atom_site_aniso_U_22
_atom_site_aniso_U_33
_atom_site_aniso_U_23
_atom_site_aniso_U_13
_atom_site_aniso_U_12
Ho01 0.01662(7) 0.01461(6) 0.01464(6) -0.00052(4) 0.00024(4) 0.00081(4)
O6 0.0186(11) 0.0219(9) 0.0232(9) 0.0025(7) -0.0028(7) -0.0011(7)
O3 0.0224(11) 0.0172(8) 0.0218(9) -0.0001(6) 0.0013(7) -0.0024(7)
O4 0.0170(10) 0.0197(9) 0.0221(9) -0.0035(7) 0.0020(7) 0.0016(7)
F16 0.0239(11) 0.0563(12) 0.0464(11) -0.0217(9) 0.0074(8) 0.0035(9)
O1 0.0209(11) 0.0176(8) 0.0260(9) -0.0048(7) 0.0051(7) -0.0025(7)
O7 0.0280(13) 0.0286(10) 0.0196(9) -0.0039(7) -0.0007(8) 0.0034(8)
O5 0.0241(12) 0.0221(9) 0.0227(9) 0.0023(7) -0.0027(7) 0.0004(8)
O8 0.0230(12) 0.0201(9) 0.0233(9) -0.0004(7) 0.0007(7) 0.0026(7)
F7 0.0344(13) 0.0390(11) 0.0685(15) 0.0146(9) -0.0217(11) -0.0126(9)
F9 0.0243(12) 0.0447(11) 0.0525(12) 0.0150(9) -0.0111(8) 0.0029(8)
F5 0.0641(17) 0.0632(14) 0.0259(10) 0.0012(9) -0.0089(9) 0.0051(11)
F13 0.0637(17) 0.0666(14) 0.0304(10) -0.0215(9) 0.0058(9) -0.0315(12)
F14 0.0723(19) 0.0257(10) 0.0850(17) 0.0162(10) -0.0250(14) -0.0189(10)
N6 0.0251(14) 0.0192(10) 0.0175(10) 0.0016(8) 0.0012(8) 0.0009(9)
F17 0.0372(13) 0.0802(15) 0.0306(10) -0.0296(10) -0.0089(8) 0.0208(11)
F18 0.0666(18) 0.0262(10) 0.0711(15) -0.0046(9) 0.0234(12) 0.0115(10)
N3 0.0152(12) 0.0217(10) 0.0140(9) -0.0012(7) -0.0004(8) -0.0019(8)
F8 0.0443(16) 0.110(2) 0.0254(10) -0.0156(11) -0.0034(9) -0.0049(13)
F15 0.0293(13) 0.0580(13) 0.0795(16) -0.0294(11) 0.0141(11) -0.0198(10)
O2 0.0448(16) 0.0267(10) 0.0333(11) -0.0101(8) 0.0100(10) -0.0135(10)
N1 0.0140(12) 0.0205(10) 0.0181(10) -0.0015(7) 0.0009(8) -0.0021(8)
N2 0.0239(14) 0.0227(11) 0.0186(10) -0.0025(8) 0.0036(9) -0.0049(9)
F3 0.084(4) 0.051(5) 0.057(4) 0.027(3) 0.016(4) 0.034(3)
N4 0.0205(14) 0.0216(11) 0.0200(10) -0.0036(8) 0.0015(8) -0.0009(9)
F6 0.0673(19) 0.105(2) 0.0339(12) -0.0089(12) 0.0199(11) -0.0261(15)
C28 0.0217(15) 0.0207(12) 0.0163(11) 0.0033(9) -0.0010(9) -0.0034(10)
F1 0.0374(18) 0.073(3) 0.060(2) 0.0050(17) -0.0076(14) 0.0200(16)
C5 0.0164(15) 0.0249(13) 0.0149(11) 0.0010(9) 0.0001(9) -0.0007(10)
C3 0.0196(16) 0.0264(13) 0.0170(11) -0.0026(9) 0.0018(9) -0.0014(10)
C4 0.0146(14) 0.0249(12) 0.0144(11) -0.0012(9) -0.0017(9) -0.0016(10)
F4 0.146(3) 0.0589(15) 0.0294(11) -0.0199(10) 0.0042(14) 0.0374(16)
C35 0.0180(15) 0.0285(13) 0.0186(12) 0.0031(9) 0.0009(9) 0.0008(10)
C29 0.0213(16) 0.0262(13) 0.0203(12) 0.0003(9) 0.0016(10) -0.0035(10)
C33 0.0264(17) 0.0205(12) 0.0280(14) 0.0025(10) -0.0014(11) 0.0007(11)
N5 0.0269(15) 0.0323(13) 0.0219(11) -0.0080(9) -0.0029(9) 0.0066(10)
C1 0.0154(14) 0.0211(12) 0.0166(11) -0.0008(8) -0.0016(9) 0.0003(9)
C30 0.0191(15) 0.0232(12) 0.0153(11) 0.0008(9) -0.0009(9) 0.0033(10)
C2 0.0183(15) 0.0244(13) 0.0199(12) -0.0051(9) -0.0010(10) -0.0004(10)
F11 0.101(3) 0.0288(14) 0.105(3) 0.0330(18) -0.053(3) -0.0129(17)
C15 0.0199(15) 0.0197(12) 0.0152(11) 0.0003(8) -0.0001(9) -0.0013(10)
C27 0.0282(17) 0.0269(14) 0.0278(14) -0.0009(10) -0.0002(11) -0.0075(12)
C9 0.0318(18) 0.0212(13) 0.0243(13) 0.0032(10) 0.0018(11) -0.0003(11)
C17 0.0220(16) 0.0268(13) 0.0212(12) -0.0012(10) 0.0051(10) -0.0057(11)
F12 0.044(2) 0.0270(14) 0.172(5) 0.018(2) -0.001(2) -0.0120(13)
C6 0.0321(18) 0.0333(15) 0.0163(12) 0.0010(10) 0.0007(11) -0.0047(12)
C36 0.0248(18) 0.0377(16) 0.0249(13) 0.0038(11) -0.0036(11) -0.0013(12)
C34 0.033(2) 0.0240(14) 0.0428(17) 0.0102(12) -0.0133(14) 0.0016(12)
C21 0.028(2) 0.0344(16) 0.0431(18) -0.0128(13) 0.0150(13) -0.0028(13)
F2 0.122(5) 0.0362(18) 0.087(4) -0.029(2) -0.043(3) 0.046(3)
F10 0.145(5) 0.0371(19) 0.082(2) -0.0266(16) 0.010(3) -0.014(3)
C16 0.0219(16) 0.0288(13) 0.0181(12) -0.0033(9) 0.0056(10) -0.0049(11)
C25 0.0267(17) 0.0203(13) 0.0307(14) -0.0042(10) -0.0016(11) 0.0039(11)
C31 0.0199(16) 0.0324(14) 0.0291(14) -0.0079(11) 0.0013(11) 0.0042(11)
C24 0.044(2) 0.0324(16) 0.0283(14) -0.0098(11) 0.0030(13) 0.0128(14)
C19 0.0219(19) 0.0460(19) 0.0406(18) -0.0069(13) -0.0023(13) -0.0056(13)
C7 0.037(2) 0.0375(16) 0.0207(13) 0.0099(11) 0.0017(12) -0.0025(13)
C23 0.0295(18) 0.0300(14) 0.0220(13) -0.0097(10) 0.0002(11) -0.0005(12)
C8 0.035(2) 0.0261(14) 0.0286(14) 0.0106(11) 0.0011(12) -0.0023(12)
C14 0.0209(16) 0.0257(13) 0.0264(13) -0.0075(10) 0.0022(10) -0.0014(11)
C20 0.039(2) 0.054(2) 0.0170(13) -0.0004(12) -0.0019(12) -0.0119(15)
C32 0.037(2) 0.0225(15) 0.055(2) 0.0050(12) -0.0088(15) -0.0004(12)
C18 0.046(2) 0.0365(16) 0.0301(16) 0.0035(12) 0.0118(14) -0.0143(15)
C12 0.036(2) 0.0403(16) 0.0262(15) -0.0129(12) -0.0031(12) 0.0115(14)
C11 0.047(2) 0.0341(16) 0.0478(19) -0.0228(14) 0.0032(16) 0.0044(15)
C22 0.054(2) 0.0412(18) 0.0223(14) -0.0092(12) 0.0001(13) 0.0044(15)
C13 0.064(3) 0.0278(15) 0.0413(19) -0.0078(13) 0.0242(17) -0.0056(15)
C26 0.044(2) 0.0303(16) 0.0409(17) -0.0035(12) -0.0008(14) 0.0152(14)
C10 0.082(3) 0.0258(16) 0.059(2) -0.0104(15) 0.028(2) -0.0065(18)
F12A 0.049(7) 0.025(5) 0.077(9) 0.010(6) -0.005(6) 0.006(5)
F11A 0.107(16) 0.012(7) 0.088(9) 0.009(7) -0.054(10) -0.009(9)
F10A 0.089(15) 0.032(8) 0.111(11) 0.010(9) 0.054(11) -0.007(9)
F3A 0.049(7) 0.067(14) 0.074(14) 0.036(11) 0.019(9) 0.034(7)
F1A 0.077(14) 0.022(6) 0.074(12) -0.012(7) -0.002(12) 0.016(8)
F2A 0.078(18) 0.043(15) 0.029(6) -0.002(6) 0.001(8) 0.034(12)

loop_
_atom_type_symbol
_atom_type_description
_atom_type_scat_dispersion_real
_atom_type_scat_dispersion_imag
_atom_type_scat_source
C C 0.0033 0.0016 'International Tables Vol C Tables 4.2.6.8 and 6.1.1.4'
H H 0.0000 0.0000 'International Tables Vol C Tables 4.2.6.8 and 6.1.1.4'
N N 0.0061 0.0033 'International Tables Vol C Tables 4.2.6.8 and 6.1.1.4'
O O 0.0106 0.0060 'International Tables Vol C Tables 4.2.6.8 and 6.1.1.4'
Ho Ho -0.2175 4.6783 'International Tables Vol C Tables 4.2.6.8 and 6.1.1.4'
F F 0.0171 0.0103 'International Tables Vol C Tables 4.2.6.8 and 6.1.1.4'

loop_
_geom_angle_atom_site_label_1
_geom_angle_atom_site_label_2
_geom_angle_atom_site_label_3
_geom_angle
O4 Ho01 O8 137.91(6)
O4 Ho01 O6 74.38(7)
O8 Ho01 O6 145.44(7)
O4 Ho01 O7 140.34(7)
O8 Ho01 O7 72.09(6)
O6 Ho01 O7 88.06(7)
O4 Ho01 O1 133.11(6)
O8 Ho01 O1 73.04(7)
O6 Ho01 O1 73.86(7)
O7 Ho01 O1 71.13(7)
O4 Ho01 O3 74.56(6)
O8 Ho01 O3 78.68(7)
O6 Ho01 O3 131.68(7)
O7 Ho01 O3 93.00(7)
O1 Ho01 O3 150.65(6)
O4 Ho01 O5 74.65(6)
O8 Ho01 O5 122.18(6)
O6 Ho01 O5 70.54(6)
O7 Ho01 O5 65.96(7)
O1 Ho01 O5 124.02(7)
O3 Ho01 O5 66.09(6)
O4 Ho01 N6 70.42(7)
O8 Ho01 N6 70.93(7)
O6 Ho01 N6 127.73(6)
O7 Ho01 N6 142.27(7)
O1 Ho01 N6 104.51(7)
O3 Ho01 N6 72.72(7)
O5 Ho01 N6 131.42(7)
O4 Ho01 N3 71.18(7)
O8 Ho01 N3 103.68(7)
O6 Ho01 N3 71.44(6)
O7 Ho01 N3 136.51(7)
O1 Ho01 N3 66.51(7)
O3 Ho01 N3 129.42(6)
O5 Ho01 N3 134.14(6)
N6 Ho01 N3 61.37(7)
C33 O6 Ho01 135.82(19)
C28 O3 Ho01 130.98(16)
C30 O4 Ho01 133.68(16)
N1 O1 Ho01 129.27(16)
C23 O7 Ho01 135.42(18)
C35 O5 Ho01 135.91(18)
C25 O8 Ho01 135.51(18)
C9 N6 C5 118.2(2)
C9 N6 Ho01 121.99(17)
C5 N6 Ho01 119.18(16)
C1 N3 C4 115.6(2)
C1 N3 Ho01 122.66(15)
C4 N3 Ho01 114.08(16)
O1 N1 C15 127.7(2)
O1 N1 C16 119.0(2)
C15 N1 C16 112.9(2)
O2 N2 C15 127.8(2)
O2 N2 C17 120.2(2)
C15 N2 C17 111.3(2)
C1 N4 C2 116.4(2)
O3 C28 C29 129.1(3)
O3 C28 C27 113.6(2)
C29 C28 C27 117.3(3)
N6 C5 C6 122.4(2)
N6 C5 C4 115.6(2)
C6 C5 C4 121.8(2)
C4 C3 C2 117.2(2)
C4 C3 H3A 121.4
C2 C3 H3A 121.4
N3 C4 C3 121.5(2)
N3 C4 C5 114.9(2)
C3 C4 C5 123.6(2)
O5 C35 C34 127.4(3)
O5 C35 C36 115.2(2)
C34 C35 C36 117.4(2)
C28 C29 C30 121.2(3)
C28 C29 H29A 119.4
C30 C29 H29A 119.4
O6 C33 C34 128.3(3)
O6 C33 C32 114.0(3)
C34 C33 C32 117.7(3)
C12 N5 C14 116.0(3)
N4 C1 N3 126.9(2)
N4 C1 C15 116.1(2)
N3 C1 C15 116.9(2)
O4 C30 C29 128.2(2)
O4 C30 C31 113.3(2)
C29 C30 C31 118.4(3)
N4 C2 C3 121.4(2)
N4 C2 C14 115.7(2)
C3 C2 C14 122.9(2)
N1 C15 N2 108.6(2)
N1 C15 C1 125.5(2)
N2 C15 C1 125.6(2)
F14 C27 F13 109.0(3)
F14 C27 F15 106.4(3)
F13 C27 F15 106.1(3)
F14 C27 C28 111.2(2)
F13 C27 C28 110.4(2)
F15 C27 C28 113.6(2)
N6 C9 C8 122.6(3)
N6 C9 H9A 118.7
C8 C9 H9A 118.7
N2 C17 C19 105.4(2)
N2 C17 C18 109.2(2)
C19 C17 C18 110.7(3)
N2 C17 C16 101.2(2)
C19 C17 C16 114.1(2)
C18 C17 C16 115.2(2)
C7 C6 C5 118.7(3)
C7 C6 H6A 120.7
C5 C6 H6A 120.7
F7 C36 F8 108.0(3)
F7 C36 F9 107.4(3)
F8 C36 F9 106.5(2)
F7 C36 C35 111.8(2)
F8 C36 C35 110.2(3)
F9 C36 C35 112.8(2)
C33 C34 C35 120.1(3)
C33 C34 H34A 120.0
C35 C34 H34A 120.0
C16 C21 H21A 109.5
C16 C21 H21B 109.5
H21A C21 H21B 109.5
C16 C21 H21C 109.5
H21A C21 H21C 109.5
H21B C21 H21C 109.5
N1 C16 C21 109.2(2)
N1 C16 C20 105.6(2)
C21 C16 C20 109.8(2)
N1 C16 C17 100.62(19)
C21 C16 C17 116.1(3)
C20 C16 C17 114.4(2)
O8 C25 C24 128.0(3)
O8 C25 C26 115.7(3)
C24 C25 C26 116.2(3)
F18 C31 F17 107.9(3)
F18 C31 F16 106.8(3)
F17 C31 F16 107.3(3)
F18 C31 C30 111.4(2)
F17 C31 C30 109.1(2)
F16 C31 C30 114.1(2)
C23 C24 C25 120.7(3)
C23 C24 H24A 119.7
C25 C24 H24A 119.7
C17 C19 H19A 109.5
C17 C19 H19B 109.5
H19A C19 H19B 109.5
C17 C19 H19C 109.5
H19A C19 H19C 109.5
H19B C19 H19C 109.5
C8 C7 C6 119.0(3)
C8 C7 H7A 120.5
C6 C7 H7A 120.5
O7 C23 C24 127.9(3)
O7 C23 C22 114.1(3)
C24 C23 C22 118.0(3)
C7 C8 C9 119.1(3)
C7 C8 H8A 120.4
C9 C8 H8A 120.4
N5 C14 C13 123.9(3)
N5 C14 C2 116.9(2)
C13 C14 C2 119.1(3)
C16 C20 H20A 109.5
C16 C20 H20B 109.5
H20A C20 H20B 109.5
C16 C20 H20C 109.5
H20A C20 H20C 109.5
H20B C20 H20C 109.5
F11A C32 F12A 106.3(12)
F10 C32 F11 106.8(4)
F10 C32 F12 105.8(4)
F11 C32 F12 106.7(4)
F11A C32 F10A 107.4(14)
F12A C32 F10A 104.8(11)
F11A C32 C33 113.5(8)
F10 C32 C33 111.0(3)
F12A C32 C33 113.6(8)
F11 C32 C33 114.2(3)
F12 C32 C33 111.9(3)
F10A C32 C33 110.7(9)
C17 C18 H18A 109.5
C17 C18 H18B 109.5
H18A C18 H18B 109.5
C17 C18 H18C 109.5
H18A C18 H18C 109.5
H18B C18 H18C 109.5
N5 C12 C11 124.5(3)
N5 C12 H12A 117.7
C11 C12 H12A 117.7
C12 C11 C10 118.8(3)
C12 C11 H11A 120.6
C10 C11 H11A 120.6
F4 C22 F5 107.2(3)
F4 C22 F6 107.9(3)
F5 C22 F6 106.4(3)
F4 C22 C23 113.4(3)
F5 C22 C23 111.6(3)
F6 C22 C23 110.1(3)
C14 C13 C10 117.9(3)
C14 C13 H13A 121.0
C10 C13 H13A 121.0
F3 C26 F2 109.0(7)
F3 C26 F1 104.1(8)
F2 C26 F1 106.6(4)
F3A C26 F1A 104.1(17)
F3A C26 F2A 123(4)
F1A C26 F2A 97(4)
F3A C26 C25 117.3(11)
F3 C26 C25 113.9(7)
F2 C26 C25 113.8(4)
F1 C26 C25 108.6(3)
F1A C26 C25 105.1(15)
F2A C26 C25 107(3)
C11 C10 C13 118.8(3)
C11 C10 H10A 120.6
C13 C10 H10A 120.6

loop_
_geom_bond_atom_site_label_1
_geom_bond_atom_site_label_2
_geom_bond_distance
Ho01 O4 2.3361(18)
Ho01 O8 2.3569(18)
Ho01 O6 2.3602(18)
Ho01 O7 2.3609(18)
Ho01 O1 2.361(2)
Ho01 O3 2.3696(19)
Ho01 O5 2.4199(19)
Ho01 N6 2.584(2)
Ho01 N3 2.617(2)
O6 C33 1.253(3)
O3 C28 1.248(3)
O4 C30 1.245(3)
F16 C31 1.326(4)
O1 N1 1.294(3)
O7 C23 1.247(3)
O5 C35 1.230(3)
O8 C25 1.238(3)
F7 C36 1.319(4)
F9 C36 1.334(4)
F5 C22 1.324(4)
F13 C27 1.316(3)
F14 C27 1.307(4)
N6 C9 1.336(3)
N6 C5 1.345(3)
F17 C31 1.326(3)
F18 C31 1.318(4)
N3 C1 1.338(3)
N3 C4 1.351(3)
F8 C36 1.331(4)
F15 C27 1.329(4)
O2 N2 1.261(3)
N1 C15 1.334(3)
N1 C16 1.501(3)
N2 C15 1.363(3)
N2 C17 1.507(4)
F3 C26 1.288(11)
N4 C1 1.324(3)
N4 C2 1.344(3)
F6 C22 1.334(5)
C28 C29 1.395(4)
C28 C27 1.536(4)
F1 C26 1.359(5)
C5 C6 1.394(4)
C5 C4 1.478(3)
C3 C4 1.385(3)
C3 C2 1.391(4)
C3 H3A 0.9300
F4 C22 1.313(4)
C35 C34 1.402(4)
C35 C36 1.536(4)
C29 C30 1.398(4)
C29 H29A 0.9300
C33 C34 1.384(4)
C33 C32 1.529(4)
N5 C12 1.331(4)
N5 C14 1.340(4)
C1 C15 1.476(4)
C30 C31 1.535(4)
C2 C14 1.485(4)
F11 C32 1.315(4)
C9 C8 1.388(4)
C9 H9A 0.9300
C17 C19 1.520(4)
C17 C18 1.521(4)
C17 C16 1.548(4)
F12 C32 1.320(5)
C6 C7 1.382(4)
C6 H6A 0.9300
C34 H34A 0.9300
C21 C16 1.515(4)
C21 H21A 0.9600
C21 H21B 0.9600
C21 H21C 0.9600
F2 C26 1.312(5)
F10 C32 1.303(5)
C16 C20 1.530(4)
C25 C24 1.397(4)
C25 C26 1.535(4)
C24 C23 1.385(4)
C24 H24A 0.9300
C19 H19A 0.9600
C19 H19B 0.9600
C19 H19C 0.9600
C7 C8 1.376(4)
C7 H7A 0.9300
C23 C22 1.532(4)
C8 H8A 0.9300
C14 C13 1.385(4)
C20 H20A 0.9600
C20 H20B 0.9600
C20 H20C 0.9600
C32 F11A 1.260(17)
C32 F12A 1.309(15)
C32 F10A 1.328(17)
C18 H18A 0.9600
C18 H18B 0.9600
C18 H18C 0.9600
C12 C11 1.367(5)
C12 H12A 0.9300
C11 C10 1.373(5)
C11 H11A 0.9300
C13 C10 1.385(4)
C13 H13A 0.9300
C26 F3A 1.26(2)
C26 F1A 1.37(3)
C26 F2A 1.44(6)
C10 H10A 0.9300
